data_4074290
loop_
_publ_author_name
'Tonzetich, Zachary J.'
'Jiang, Annie J.'
'Schrock, Richard R.'
'M\"uller, Peter'

_publ_section_title
;
 Cationic Imido Alkylidene Complexes of Molybdenum Supported by
 \b-Diketonate and \b-Diketiminate Ligands
;
_journal_issue 20
_journal_name_full Organometallics
_journal_page_first 4725
_journal_paper_doi 10.1021/om060518x
_journal_volume 25
_journal_year 2006
_chemical_formula_sum 'C72 H56 B Cl6 F24 Mo N3'
_chemical_formula_weight 1738.65
_chemical_name_common 'Compound 5'
_chemical_name_systematic
;

 ?

;
_space_group_IT_number 2
_symmetry_cell_setting triclinic
_symmetry_space_group_name_Hall '-P 1'
_symmetry_space_group_name_H-M 'P -1'
_atom_sites_solution_hydrogens geom
_atom_sites_solution_primary direct
_atom_sites_solution_secondary difmap
_audit_creation_method SHELXL-97
_cell_angle_alpha 93.610(2)
_cell_angle_beta 96.934(2)
_cell_angle_gamma 92.006(2)
_cell_formula_units_Z 2
_cell_length_a 12.7010(10)
_cell_length_b 15.1067(12)
_cell_length_c 19.2234(13)
_cell_measurement_reflns_used 9799
_cell_measurement_temperature 100(2)
_cell_measurement_theta_max 28.92
_cell_measurement_theta_min 2.52
_cell_volume 3650.8(5)
_computing_cell_refinement 'SAINT 5 (Bruker-AXS, 2003)'
_computing_data_collection 'SMART 5 (Bruker-AXS, 2003)'
_computing_data_reduction 'SAINT 5 (Bruker-AXS, 2003)'
_computing_molecular_graphics 'Bruker SHELXTL'
_computing_publication_material 'Bruker SHELXTL'
_computing_structure_refinement 'SHELXL-97 (Sheldrick, 1997)'
_computing_structure_solution 'SHELXS-97 (Sheldrick, 1990)'
_diffrn_ambient_temperature 100(2)
_diffrn_measured_fraction_theta_full 0.999
_diffrn_measured_fraction_theta_max 0.999
_diffrn_measurement_device_type 'Bruker Smart APEX CCD'
_diffrn_measurement_method 'omega and phi scans'
_diffrn_radiation_monochromator graphite
_diffrn_radiation_source 'fine-focus sealed tube'
_diffrn_radiation_type MoK\a
_diffrn_radiation_wavelength 0.71073
_diffrn_reflns_av_R_equivalents 0.0545
_diffrn_reflns_av_sigmaI/netI 0.0478
_diffrn_reflns_limit_h_max 17
_diffrn_reflns_limit_h_min -17
_diffrn_reflns_limit_k_max 20
_diffrn_reflns_limit_k_min -20
_diffrn_reflns_limit_l_max 25
_diffrn_reflns_limit_l_min -25
_diffrn_reflns_number 91959
_diffrn_reflns_theta_full 28.70
_diffrn_reflns_theta_max 28.70
_diffrn_reflns_theta_min 1.07
_exptl_absorpt_coefficient_mu 0.506
_exptl_absorpt_correction_T_max 0.9801
_exptl_absorpt_correction_T_min 0.8840
_exptl_absorpt_correction_type multi-scan
_exptl_absorpt_process_details sadabs
_exptl_crystal_colour orange
_exptl_crystal_density_diffrn 1.582
_exptl_crystal_density_meas ?
_exptl_crystal_density_method 'not measured'
_exptl_crystal_description plate
_exptl_crystal_F_000 1748
_exptl_crystal_size_max 0.25
_exptl_crystal_size_mid 0.15
_exptl_crystal_size_min 0.04
_refine_diff_density_max 1.297
_refine_diff_density_min -0.974
_refine_diff_density_rms 0.083
_refine_ls_extinction_method none
_refine_ls_goodness_of_fit_ref 1.018
_refine_ls_hydrogen_treatment mixed
_refine_ls_matrix_type full
_refine_ls_number_parameters 1479
_refine_ls_number_reflns 18827
_refine_ls_number_restraints 4538
_refine_ls_restrained_S_all 1.267
_refine_ls_R_factor_all 0.0795
_refine_ls_R_factor_gt 0.0525
_refine_ls_shift/su_max 0.002
_refine_ls_shift/su_mean 0.000
_refine_ls_structure_factor_coef Fsqd
_refine_ls_weighting_details 'calc w=1/[\s^2^(Fo^2^)+(0.0682P)^2^+3.1721P] where P=(Fo^2^+2Fc^2^)/3'
_refine_ls_weighting_scheme calc
_refine_ls_wR_factor_gt 0.1238
_refine_ls_wR_factor_ref 0.1393
_reflns_number_gt 13753
_reflns_number_total 18827
_reflns_threshold_expression >2sigma(I)
_cod_data_source_file om060518xsi20060823_014041.cif
_cod_data_source_block 06070
_cod_depositor_comments
;
The following automatic conversions were performed:

'_symmetry_cell_setting' value 'Triclinic' changed to 'triclinic'
according to /home/saulius/struct/CIF-dictionaries/cif_core.dic
dictionary named 'cif_core.dic' version 2.4.1 from 2010-06-29.

Automatic conversion script
Id: cif_fix_values 1715 2011-07-08 13:25:40Z adriana 

The following automatic conversions were performed:

'_exptl_crystal_density_meas' value 'not measured' was changed to '?'
- the value is perceived as not measured.

Automatic conversion script
Id: cif_fix_values 3008 2015-01-20 13:52:24Z robertas 
;
_cod_original_sg_symbol_H-M P-1
_cod_database_code 4074290

loop_
_symmetry_equiv_pos_as_xyz
'x, y, z'
'-x, -y, -z'

loop_
_atom_site_label
_atom_site_type_symbol
_atom_site_fract_x
_atom_site_fract_y
_atom_site_fract_z
_atom_site_U_iso_or_equiv
_atom_site_adp_type
_atom_site_occupancy
_atom_site_symmetry_multiplicity
_atom_site_calc_flag
_atom_site_refinement_flags
_atom_site_disorder_assembly
_atom_site_disorder_group
Mo1 Mo 1.04861(2) 0.857914(18) 0.791445(14) 0.02418(9) Uani 1 1 d DU . .
C1 C 1.1575(14) 0.9242(15) 0.8539(9) 0.028(3) Uani 0.68(2) 1 d PDU A 1
H1 H 1.192(5) 0.973(4) 0.834(5) 0.034 Uiso 0.68(2) 1 d PD A 1
C2 C 1.2083(11) 0.9172(7) 0.9297(8) 0.029(2) Uani 0.68(2) 1 d PDU A 1
C3 C 1.1346(18) 0.8675(14) 0.9736(12) 0.045(4) Uani 0.68(2) 1 d PDU A 1
H3A H 1.1206 0.8064 0.9535 0.067 Uiso 0.68(2) 1 calc PR A 1
H3B H 1.0675 0.8977 0.9733 0.067 Uiso 0.68(2) 1 calc PR A 1
H3C H 1.1689 0.8668 1.0221 0.067 Uiso 0.68(2) 1 calc PR A 1
C4 C 1.3111(15) 0.8667(12) 0.9266(13) 0.043(3) Uani 0.68(2) 1 d PDU A 1
H4A H 1.2936 0.8062 0.9062 0.065 Uiso 0.68(2) 1 calc PR A 1
H4B H 1.3482 0.8645 0.9742 0.065 Uiso 0.68(2) 1 calc PR A 1
H4C H 1.3570 0.8975 0.8975 0.065 Uiso 0.68(2) 1 calc PR A 1
C41 C 1.2293(11) 1.0129(8) 0.9600(12) 0.031(2) Uani 0.68(2) 1 d PDU A 1
C42 C 1.3285(10) 1.0458(8) 0.9907(9) 0.036(2) Uani 0.68(2) 1 d PDU A 1
H42 H 1.3868 1.0079 0.9936 0.043 Uiso 0.68(2) 1 calc PR A 1
C43 C 1.3436(9) 1.1333(8) 1.0173(7) 0.042(2) Uani 0.68(2) 1 d PDU A 1
H43 H 1.4112 1.1538 1.0404 0.050 Uiso 0.68(2) 1 calc PR A 1
C44 C 1.2619(11) 1.1911(8) 1.0108(9) 0.038(2) Uani 0.68(2) 1 d PDU A 1
H44 H 1.2740 1.2520 1.0264 0.045 Uiso 0.68(2) 1 calc PR A 1
C45 C 1.1623(11) 1.1594(10) 0.9813(13) 0.038(2) Uani 0.68(2) 1 d PDU A 1
H45 H 1.1044 1.1978 0.9780 0.046 Uiso 0.68(2) 1 calc PR A 1
C46 C 1.1470(10) 1.0706(10) 0.9563(14) 0.036(3) Uani 0.68(2) 1 d PDU A 1
H46 H 1.0781 1.0493 0.9361 0.043 Uiso 0.68(2) 1 calc PR A 1
C1A C 1.146(3) 0.936(3) 0.8516(18) 0.030(5) Uani 0.32(2) 1 d PDU A 2
H1A H 1.172(12) 0.988(7) 0.832(10) 0.036 Uiso 0.32(2) 1 d PD A 2
C2A C 1.193(3) 0.9293(18) 0.9283(19) 0.039(5) Uani 0.32(2) 1 d PDU A 2
C3A C 1.118(4) 0.875(3) 0.968(2) 0.043(8) Uani 0.32(2) 1 d PDU A 2
H3A1 H 1.1123 0.8132 0.9490 0.065 Uiso 0.32(2) 1 calc PR A 2
H3A2 H 1.0472 0.9001 0.9631 0.065 Uiso 0.32(2) 1 calc PR A 2
H3A3 H 1.1458 0.8774 1.0182 0.065 Uiso 0.32(2) 1 calc PR A 2
C4A C 1.297(3) 0.881(2) 0.928(2) 0.039(5) Uani 0.32(2) 1 d PDU A 2
H4A1 H 1.2808 0.8189 0.9100 0.059 Uiso 0.32(2) 1 calc PR A 2
H4A2 H 1.3324 0.8814 0.9766 0.059 Uiso 0.32(2) 1 calc PR A 2
H4A3 H 1.3427 0.9101 0.8989 0.059 Uiso 0.32(2) 1 calc PR A 2
C41A C 1.207(2) 1.0241(19) 0.960(3) 0.033(5) Uani 0.32(2) 1 d PDU A 2
C42A C 1.305(2) 1.0622(19) 0.988(2) 0.050(6) Uani 0.32(2) 1 d PDU A 2
H42A H 1.3652 1.0263 0.9930 0.060 Uiso 0.32(2) 1 calc PR A 2
C43A C 1.317(2) 1.1516(19) 1.0075(19) 0.055(6) Uani 0.32(2) 1 d PDU A 2
H43A H 1.3849 1.1772 1.0249 0.066 Uiso 0.32(2) 1 calc PR A 2
C44A C 1.231(3) 1.203(2) 1.002(2) 0.049(6) Uani 0.32(2) 1 d PDU A 2
H44A H 1.2390 1.2647 1.0168 0.059 Uiso 0.32(2) 1 calc PR A 2
C45A C 1.132(2) 1.166(2) 0.976(3) 0.044(5) Uani 0.32(2) 1 d PDU A 2
H45A H 1.0724 1.2025 0.9723 0.052 Uiso 0.32(2) 1 calc PR A 2
C46A C 1.120(2) 1.076(2) 0.956(3) 0.039(5) Uani 0.32(2) 1 d PDU A 2
H46A H 1.0515 1.0504 0.9386 0.046 Uiso 0.32(2) 1 calc PR A 2
N1 N 1.1499(2) 0.76455(17) 0.75200(15) 0.0253(6) Uani 1 1 d DU A .
C11 C 1.1820(3) 0.7743(2) 0.68409(18) 0.0281(7) Uani 1 1 d DU . .
C12 C 1.1214(3) 0.7321(3) 0.6251(2) 0.0369(8) Uani 1 1 d DU A .
Cl1 Cl 1.01422(8) 0.66302(8) 0.63691(6) 0.0482(3) Uani 1 1 d DU . .
C13 C 1.1470(3) 0.7423(3) 0.5588(2) 0.0499(11) Uani 1 1 d DU . .
H13 H 1.1051 0.7129 0.5192 0.060 Uiso 1 1 calc R A .
C14 C 1.2343(3) 0.7959(3) 0.5499(2) 0.0511(11) Uani 1 1 d DU A .
H14 H 1.2518 0.8036 0.5039 0.061 Uiso 1 1 calc R . .
C15 C 1.2961(3) 0.8380(3) 0.6067(2) 0.0408(9) Uani 1 1 d DU . .
H15 H 1.3559 0.8747 0.6004 0.049 Uiso 1 1 calc R A .
C16 C 1.2700(3) 0.8261(2) 0.6732(2) 0.0326(8) Uani 1 1 d DU A .
Cl2 Cl 1.35180(7) 0.87477(6) 0.74519(5) 0.0396(2) Uani 1 1 d DU . .
C8 C 1.2537(3) 0.6307(3) 0.7576(3) 0.0460(10) Uani 1 1 d DU A .
H8A H 1.2218 0.5988 0.7137 0.069 Uiso 1 1 calc R . .
H8B H 1.2737 0.5879 0.7927 0.069 Uiso 1 1 calc R . .
H8C H 1.3169 0.6653 0.7491 0.069 Uiso 1 1 calc R . .
C5 C 1.1749(3) 0.6919(2) 0.7844(2) 0.0325(8) Uani 1 1 d DU . .
C6 C 1.1264(3) 0.6680(2) 0.8434(2) 0.0348(8) Uani 1 1 d DU A .
H6 H 1.1675 0.6361 0.8772 0.042 Uiso 1 1 calc R . .
C7 C 1.0252(3) 0.6867(2) 0.85606(18) 0.0305(7) Uani 1 1 d DU . .
C9 C 0.9798(3) 0.6430(3) 0.9149(2) 0.0378(9) Uani 1 1 d DU A .
H9A H 1.0179 0.6665 0.9601 0.057 Uiso 1 1 calc R . .
H9B H 0.9877 0.5788 0.9096 0.057 Uiso 1 1 calc R . .
H9C H 0.9044 0.6555 0.9135 0.057 Uiso 1 1 calc R . .
N2 N 0.9677(2) 0.74770(19) 0.82030(15) 0.0276(6) Uani 1 1 d DU A .
C21 C 0.8556(6) 0.7385(7) 0.8124(14) 0.0290(19) Uani 0.68(2) 1 d PDU A 1
C22 C 0.7945(7) 0.6613(7) 0.7892(9) 0.0319(18) Uani 0.68(2) 1 d PDU A 1
Cl3 Cl 0.8550(6) 0.5640(4) 0.7704(3) 0.0442(9) Uani 0.68(2) 1 d PDU A 1
C23 C 0.6842(7) 0.6608(9) 0.7784(7) 0.043(2) Uani 0.68(2) 1 d PDU A 1
H23 H 0.6442 0.6070 0.7645 0.052 Uiso 0.68(2) 1 calc PR A 1
C24 C 0.6335(7) 0.7388(10) 0.7880(5) 0.045(2) Uani 0.68(2) 1 d PDU A 1
H24 H 0.5582 0.7381 0.7814 0.054 Uiso 0.68(2) 1 calc PR A 1
C25 C 0.6901(7) 0.8182(9) 0.8071(6) 0.041(2) Uani 0.68(2) 1 d PDU A 1
H25 H 0.6550 0.8722 0.8130 0.049 Uiso 0.68(2) 1 calc PR A 1
C26 C 0.7997(6) 0.8164(7) 0.8171(7) 0.0318(19) Uani 0.68(2) 1 d PDU A 1
Cl4 Cl 0.8787(5) 0.9152(5) 0.8370(4) 0.0357(8) Uani 0.68(2) 1 d PDU A 1
C21A C 0.8563(11) 0.7571(14) 0.813(3) 0.028(4) Uani 0.32(2) 1 d PDU A 2
C22A C 0.7837(13) 0.6862(13) 0.792(2) 0.033(4) Uani 0.32(2) 1 d PDU A 2
Cl3A Cl 0.8290(10) 0.5839(9) 0.7673(7) 0.0406(17) Uani 0.32(2) 1 d PDU A 2
C23A C 0.6743(13) 0.6957(15) 0.7874(13) 0.034(4) Uani 0.32(2) 1 d PDU A 2
H23A H 0.6263 0.6466 0.7727 0.040 Uiso 0.32(2) 1 calc PR A 2
C24A C 0.6374(14) 0.7783(16) 0.8042(14) 0.042(4) Uani 0.32(2) 1 d PDU A 2
H24A H 0.5631 0.7858 0.8014 0.050 Uiso 0.32(2) 1 calc PR A 2
C25A C 0.7067(14) 0.8501(14) 0.8248(12) 0.038(4) Uani 0.32(2) 1 d PDU A 2
H25A H 0.6805 0.9069 0.8355 0.046 Uiso 0.32(2) 1 calc PR A 2
C26A C 0.8145(13) 0.8384(13) 0.8299(16) 0.031(4) Uani 0.32(2) 1 d PDU A 2
Cl4A Cl 0.9012(12) 0.9317(9) 0.8467(8) 0.0375(18) Uani 0.32(2) 1 d PDU A 2
N3 N 1.0367(16) 0.9209(15) 0.7189(9) 0.022(2) Uani 0.68(2) 1 d PDU A 1
C31 C 1.0013(14) 0.9660(13) 0.6604(10) 0.028(2) Uani 0.68(2) 1 d PDU A 1
C32 C 0.9068(10) 0.9385(6) 0.6167(6) 0.0313(19) Uani 0.68(2) 1 d PDU A 1
C321 C 0.8358(11) 0.8617(7) 0.6317(7) 0.031(2) Uani 0.68(2) 1 d PDU A 1
H321 H 0.8725 0.8310 0.6718 0.037 Uiso 0.68(2) 1 calc PR A 1
C322 C 0.7312(14) 0.8936(11) 0.6522(9) 0.043(3) Uani 0.68(2) 1 d PDU A 1
H32A H 0.6866 0.8426 0.6616 0.064 Uiso 0.68(2) 1 calc PR A 1
H32B H 0.6948 0.9249 0.6138 0.064 Uiso 0.68(2) 1 calc PR A 1
H32C H 0.7447 0.9340 0.6945 0.064 Uiso 0.68(2) 1 calc PR A 1
C323 C 0.8156(14) 0.7948(9) 0.5674(8) 0.051(3) Uani 0.68(2) 1 d PDU A 1
H32D H 0.7688 0.7456 0.5778 0.077 Uiso 0.68(2) 1 calc PR A 1
H32E H 0.8832 0.7717 0.5564 0.077 Uiso 0.68(2) 1 calc PR A 1
H32F H 0.7818 0.8243 0.5271 0.077 Uiso 0.68(2) 1 calc PR A 1
C33 C 0.8781(11) 0.9872(8) 0.5594(6) 0.052(3) Uani 0.68(2) 1 d PDU A 1
H33 H 0.8148 0.9708 0.5290 0.062 Uiso 0.68(2) 1 calc PR A 1
C34 C 0.9405(11) 1.0600(9) 0.5456(7) 0.068(4) Uani 0.68(2) 1 d PDU A 1
H34 H 0.9194 1.0921 0.5057 0.081 Uiso 0.68(2) 1 calc PR A 1
C35 C 1.0325(12) 1.0864(10) 0.5885(8) 0.059(4) Uani 0.68(2) 1 d PDU A 1
H35 H 1.0741 1.1359 0.5776 0.071 Uiso 0.68(2) 1 calc PR A 1
C36 C 1.0650(13) 1.0409(12) 0.6479(10) 0.039(3) Uani 0.68(2) 1 d PDU A 1
C361 C 1.1613(10) 1.0717(10) 0.6981(7) 0.037(3) Uani 0.68(2) 1 d PDU A 1
H361 H 1.1931 1.0180 0.7185 0.044 Uiso 0.68(2) 1 calc PR A 1
C362 C 1.1305(9) 1.1316(13) 0.7584(9) 0.046(3) Uani 0.68(2) 1 d PDU A 1
H36A H 1.1941 1.1501 0.7908 0.069 Uiso 0.68(2) 1 calc PR A 1
H36B H 1.0803 1.0991 0.7835 0.069 Uiso 0.68(2) 1 calc PR A 1
H36C H 1.0971 1.1841 0.7397 0.069 Uiso 0.68(2) 1 calc PR A 1
C363 C 1.2475(10) 1.1205(13) 0.6635(8) 0.053(3) Uani 0.68(2) 1 d PDU A 1
H36D H 1.3081 1.1377 0.6989 0.079 Uiso 0.68(2) 1 calc PR A 1
H36E H 1.2185 1.1737 0.6431 0.079 Uiso 0.68(2) 1 calc PR A 1
H36F H 1.2708 1.0811 0.6264 0.079 Uiso 0.68(2) 1 calc PR A 1
N3A N 1.043(4) 0.929(3) 0.724(2) 0.027(5) Uani 0.32(2) 1 d PDU A 2
C31A C 1.009(3) 0.978(3) 0.666(2) 0.034(6) Uani 0.32(2) 1 d PDU A 2
C32A C 0.907(2) 0.9612(18) 0.6276(15) 0.045(6) Uani 0.32(2) 1 d PDU A 2
C324 C 0.833(2) 0.8845(19) 0.6374(17) 0.045(6) Uani 0.32(2) 1 d PDU A 2
H324 H 0.8669 0.8514 0.6771 0.053 Uiso 0.32(2) 1 calc PR A 2
C325 C 0.815(3) 0.821(2) 0.5735(18) 0.059(7) Uani 0.32(2) 1 d PDU A 2
H32G H 0.7679 0.7712 0.5825 0.089 Uiso 0.32(2) 1 calc PR A 2
H32H H 0.8829 0.7986 0.5627 0.089 Uiso 0.32(2) 1 calc PR A 2
H32I H 0.7818 0.8517 0.5336 0.089 Uiso 0.32(2) 1 calc PR A 2
C326 C 0.728(3) 0.919(3) 0.658(2) 0.058(9) Uani 0.32(2) 1 d PDU A 2
H32J H 0.6806 0.8683 0.6655 0.087 Uiso 0.32(2) 1 calc PR A 2
H32K H 0.6938 0.9531 0.6209 0.087 Uiso 0.32(2) 1 calc PR A 2
H32L H 0.7419 0.9567 0.7020 0.087 Uiso 0.32(2) 1 calc PR A 2
C33A C 0.876(2) 1.017(2) 0.5746(16) 0.061(7) Uani 0.32(2) 1 d PDU A 2
H33A H 0.8124 1.0037 0.5438 0.073 Uiso 0.32(2) 1 calc PR A 2
C34A C 0.939(2) 1.092(2) 0.5673(18) 0.076(8) Uani 0.32(2) 1 d PDU A 2
H34A H 0.9124 1.1335 0.5354 0.091 Uiso 0.32(2) 1 calc PR A 2
C35A C 1.037(2) 1.108(2) 0.6040(19) 0.058(7) Uani 0.32(2) 1 d PDU A 2
H35A H 1.0791 1.1585 0.5957 0.069 Uiso 0.32(2) 1 calc PR A 2
C36A C 1.077(3) 1.050(2) 0.654(2) 0.038(5) Uani 0.32(2) 1 d PDU A 2
C364 C 1.181(2) 1.072(2) 0.6983(16) 0.040(6) Uani 0.32(2) 1 d PDU A 2
H364 H 1.2053 1.0145 0.7172 0.048 Uiso 0.32(2) 1 calc PR A 2
C365 C 1.166(3) 1.133(3) 0.7617(19) 0.073(9) Uani 0.32(2) 1 d PDU A 2
H36G H 1.2345 1.1471 0.7898 0.110 Uiso 0.32(2) 1 calc PR A 2
H36H H 1.1181 1.1033 0.7903 0.110 Uiso 0.32(2) 1 calc PR A 2
H36I H 1.1346 1.1877 0.7458 0.110 Uiso 0.32(2) 1 calc PR A 2
C366 C 1.268(3) 1.104(4) 0.656(2) 0.085(12) Uani 0.32(2) 1 d PDU A 2
H36J H 1.3341 1.1170 0.6877 0.128 Uiso 0.32(2) 1 calc PR A 2
H36K H 1.2461 1.1582 0.6338 0.128 Uiso 0.32(2) 1 calc PR A 2
H36L H 1.2796 1.0581 0.6199 0.128 Uiso 0.32(2) 1 calc PR A 2
B1 B 1.4886(3) 0.3860(2) 0.73669(18) 0.0214(7) Uani 1 1 d DU . .
C51 C 1.5409(2) 0.4409(2) 0.67801(16) 0.0228(6) Uani 1 1 d DU B .
C52 C 1.4967(3) 0.5162(2) 0.64957(17) 0.0284(7) Uani 1 1 d DU . .
H52 H 1.4302 0.5344 0.6620 0.034 Uiso 1 1 calc R . .
C53 C 1.5477(3) 0.5651(2) 0.60342(19) 0.0372(8) Uani 1 1 d DU B .
C57 C 1.4970(4) 0.6452(3) 0.5757(2) 0.0574(12) Uani 1 1 d DU . .
F1 F 1.3913(9) 0.6368(15) 0.5690(14) 0.091(5) Uani 0.55(4) 1 d PDU B 1
F2 F 1.5163(19) 0.6608(12) 0.5116(5) 0.105(5) Uani 0.55(4) 1 d PDU B 1
F3 F 1.524(2) 0.7164(11) 0.6170(11) 0.092(6) Uani 0.55(4) 1 d PDU B 1
F1A F 1.549(2) 0.679(2) 0.5265(16) 0.128(8) Uani 0.45(4) 1 d PDU B 2
F2A F 1.497(3) 0.7127(15) 0.6236(14) 0.089(7) Uani 0.45(4) 1 d PDU B 2
F3A F 1.3961(12) 0.6324(18) 0.5498(13) 0.080(5) Uani 0.45(4) 1 d PDU B 2
C54 C 1.6451(3) 0.5417(3) 0.5851(2) 0.0435(9) Uani 1 1 d DU . .
H54 H 1.6800 0.5752 0.5537 0.052 Uiso 1 1 calc R B .
C55 C 1.6909(3) 0.4683(3) 0.6132(2) 0.0400(9) Uani 1 1 d DU B .
C58 C 1.7979(4) 0.4384(4) 0.5950(3) 0.0671(15) Uani 1 1 d DU . .
F4 F 1.7973(3) 0.3521(4) 0.5757(3) 0.0669(13) Uani 0.600(4) 1 d PDU B 1
F5 F 1.8407(6) 0.4760(8) 0.5492(7) 0.157(4) Uani 0.600(4) 1 d PDU B 1
F6 F 1.8747(4) 0.4417(6) 0.6489(4) 0.107(3) Uani 0.600(4) 1 d PDU B 1
F4A F 1.8535(6) 0.5231(6) 0.5925(5) 0.0669(13) Uani 0.400(4) 1 d PDU B 2
F5A F 1.8446(10) 0.4002(12) 0.6416(9) 0.157(4) Uani 0.400(4) 1 d PDU B 2
F6A F 1.7856(7) 0.4264(9) 0.5250(5) 0.107(3) Uani 0.400(4) 1 d PDU B 2
C56 C 1.6401(3) 0.4196(2) 0.65865(18) 0.0293(7) Uani 1 1 d DU . .
H56 H 1.6738 0.3697 0.6775 0.035 Uiso 1 1 calc R B .
C61 C 1.5119(2) 0.2802(2) 0.72883(16) 0.0228(6) Uani 1 1 d DU C .
C62 C 1.5206(3) 0.2274(2) 0.78612(17) 0.0264(7) Uani 1 1 d DU . .
H62 H 1.5184 0.2546 0.8318 0.032 Uiso 1 1 calc R . .
C63 C 1.5324(3) 0.1362(2) 0.77861(18) 0.0326(8) Uani 1 1 d DU C .
C67 C 1.5417(4) 0.0835(3) 0.8418(2) 0.0530(11) Uani 1 1 d DU . .
F7 F 1.4327(6) 0.0584(5) 0.8482(3) 0.0862(15) Uani 0.522(5) 1 d PDU C 1
F8 F 1.5675(8) 0.1274(6) 0.8987(4) 0.072(2) Uani 0.522(5) 1 d PDU C 1
F9 F 1.5848(11) 0.0094(5) 0.8315(4) 0.113(3) Uani 0.522(5) 1 d PDU C 1
F7A F 1.6530(6) 0.0667(6) 0.8634(4) 0.0862(15) Uani 0.478(5) 1 d PDU C 2
F8A F 1.5047(8) 0.0062(4) 0.8393(3) 0.072(2) Uani 0.478(5) 1 d PDU C 2
F9A F 1.5285(13) 0.1229(7) 0.9016(5) 0.113(3) Uani 0.478(5) 1 d PDU C 2
C64 C 1.5348(3) 0.0933(2) 0.71313(19) 0.0335(8) Uani 1 1 d DU . .
H64 H 1.5430 0.0311 0.7079 0.040 Uiso 1 1 calc R C .
C65 C 1.5248(3) 0.1442(2) 0.65535(18) 0.0298(7) Uani 1 1 d DU C .
C68 C 1.5247(3) 0.0994(2) 0.58336(19) 0.0386(9) Uani 1 1 d DU . .
F10 F 1.4454(17) 0.1291(14) 0.5391(9) 0.066(4) Uani 0.56(6) 1 d PDU C 1
F11 F 1.6136(14) 0.1082(16) 0.5566(11) 0.067(4) Uani 0.56(6) 1 d PDU C 1
F12 F 1.5006(16) 0.0122(6) 0.5819(11) 0.047(3) Uani 0.56(6) 1 d PDU C 1
F10A F 1.6273(12) 0.0905(17) 0.5709(13) 0.057(4) Uani 0.44(6) 1 d PDU C 2
F11A F 1.484(3) 0.0188(12) 0.5766(17) 0.066(5) Uani 0.44(6) 1 d PDU C 2
F12A F 1.486(4) 0.1458(15) 0.5303(9) 0.074(6) Uani 0.44(6) 1 d PDU C 2
C66 C 1.5144(3) 0.2352(2) 0.66300(17) 0.0258(7) Uani 1 1 d DU . .
H66 H 1.5088 0.2681 0.6223 0.031 Uiso 1 1 calc R C .
C71 C 1.3587(2) 0.3883(2) 0.72894(16) 0.0216(6) Uani 1 1 d DU D .
C72 C 1.2978(3) 0.3881(2) 0.66313(17) 0.0256(7) Uani 1 1 d DU . .
H72 H 1.3330 0.3898 0.6223 0.031 Uiso 1 1 calc R . .
C73 C 1.1874(3) 0.3854(2) 0.65572(18) 0.0303(7) Uani 1 1 d DU D .
C77 C 1.1252(3) 0.3862(3) 0.5848(2) 0.0429(9) Uani 1 1 d DU . .
F13 F 1.0757(9) 0.4592(8) 0.5741(6) 0.062(3) Uani 0.65(6) 1 d PDU D 1
F14 F 1.1857(14) 0.3734(14) 0.5331(7) 0.047(3) Uani 0.65(6) 1 d PDU D 1
F15 F 1.0507(11) 0.3183(10) 0.5751(7) 0.070(4) Uani 0.65(6) 1 d PDU D 1
F13A F 1.179(3) 0.362(3) 0.5320(14) 0.060(7) Uani 0.35(6) 1 d PDU D 2
F14A F 1.0381(17) 0.334(2) 0.5758(15) 0.076(6) Uani 0.35(6) 1 d PDU D 2
F15A F 1.094(3) 0.4693(13) 0.5727(12) 0.100(9) Uani 0.35(6) 1 d PDU D 2
C74 C 1.1333(3) 0.3836(2) 0.71379(19) 0.0323(8) Uani 1 1 d DU . .
H74 H 1.0580 0.3835 0.7089 0.039 Uiso 1 1 calc R D .
C75 C 1.1916(3) 0.3820(2) 0.77915(18) 0.0279(7) Uani 1 1 d DU D .
C78 C 1.1345(3) 0.3814(3) 0.8426(2) 0.0391(9) Uani 1 1 d DU . .
F16 F 1.1948(3) 0.3637(4) 0.9027(2) 0.0752(14) Uani 0.692(3) 1 d PDU D 1
F17 F 1.0860(5) 0.4526(3) 0.8564(3) 0.0698(13) Uani 0.692(3) 1 d PDU D 1
F18 F 1.0570(4) 0.3152(3) 0.8387(2) 0.0598(10) Uani 0.692(3) 1 d PDU D 1
F16A F 1.0388(7) 0.4106(10) 0.8273(5) 0.0752(14) Uani 0.308(3) 1 d PDU D 2
F17A F 1.1428(12) 0.3126(6) 0.8704(6) 0.0698(13) Uani 0.308(3) 1 d PDU D 2
F18A F 1.1832(8) 0.4492(6) 0.8891(5) 0.0598(10) Uani 0.308(3) 1 d PDU D 2
C76 C 1.3018(2) 0.3832(2) 0.78631(17) 0.0237(6) Uani 1 1 d DU . .
H76 H 1.3397 0.3805 0.8318 0.028 Uiso 1 1 calc R D .
C81 C 1.5436(2) 0.4334(2) 0.81210(16) 0.0209(6) Uani 1 1 d DU E .
C82 C 1.6426(2) 0.4095(2) 0.84463(16) 0.0227(6) Uani 1 1 d DU . .
H82 H 1.6770 0.3616 0.8239 0.027 Uiso 1 1 calc R . .
C83 C 1.6916(2) 0.4537(2) 0.90622(16) 0.0241(6) Uani 1 1 d DU E .
C87 C 1.7946(3) 0.4211(2) 0.93924(18) 0.0311(7) Uani 1 1 d DU . .
F19 F 1.8377(18) 0.4737(13) 0.9946(13) 0.059(4) Uani 0.62(7) 1 d PDU E 1
F20 F 1.8664(13) 0.4127(16) 0.8954(10) 0.049(3) Uani 0.62(7) 1 d PDU E 1
F21 F 1.7796(17) 0.3416(9) 0.9643(11) 0.039(3) Uani 0.62(7) 1 d PDU E 1
F19A F 1.854(2) 0.390(3) 0.8904(11) 0.049(6) Uani 0.38(7) 1 d PDU E 2
F20A F 1.786(3) 0.3531(19) 0.9791(19) 0.040(5) Uani 0.38(7) 1 d PDU E 2
F21A F 1.8550(17) 0.4847(12) 0.9774(13) 0.045(3) Uani 0.38(7) 1 d PDU E 2
C84 C 1.6443(3) 0.5235(2) 0.93875(16) 0.0247(6) Uani 1 1 d DU . .
H84 H 1.6775 0.5530 0.9813 0.030 Uiso 1 1 calc R E .
C85 C 1.5468(2) 0.5490(2) 0.90740(16) 0.0229(6) Uani 1 1 d DU E .
C88 C 1.4904(3) 0.6233(2) 0.93940(17) 0.0289(7) Uani 1 1 d DU . .
F22 F 1.38627(16) 0.60329(14) 0.93918(12) 0.0365(5) Uani 1 1 d DU E .
F23 F 1.52883(19) 0.64646(16) 1.00586(12) 0.0460(6) Uani 1 1 d DU E .
F24 F 1.4940(2) 0.69700(14) 0.90420(13) 0.0431(6) Uani 1 1 d DU E .
C86 C 1.4990(2) 0.5052(2) 0.84510(16) 0.0230(6) Uani 1 1 d DU . .
H86 H 1.4332 0.5251 0.8242 0.028 Uiso 1 1 calc R E .
Cl1S Cl 1.8331(10) 0.1557(12) 0.8254(5) 0.092(3) Uani 0.456(4) 1 d PDU F 1
C1S C 1.8345(12) 0.1437(9) 0.7365(7) 0.063(3) Uani 0.456(4) 1 d PDU F 1
H1S1 H 1.7690 0.1101 0.7151 0.076 Uiso 0.456(4) 1 calc PR F 1
H1S2 H 1.8957 0.1083 0.7265 0.076 Uiso 0.456(4) 1 calc PR F 1
Cl2S Cl 1.8427(3) 0.2434(3) 0.6970(3) 0.0812(14) Uani 0.456(4) 1 d PDU F 1
Cl1T Cl 1.8641(16) 0.157(2) 0.8303(10) 0.083(5) Uani 0.267(6) 1 d PDU G 2
C1T C 1.824(2) 0.2188(14) 0.7594(8) 0.073(3) Uani 0.267(6) 1 d PDU G 2
H1T1 H 1.8645 0.2764 0.7647 0.087 Uiso 0.267(6) 1 calc PR G 2
H1T2 H 1.7477 0.2311 0.7592 0.087 Uiso 0.267(6) 1 calc PR G 2
Cl2T Cl 1.8423(7) 0.1639(6) 0.6798(4) 0.080(2) Uani 0.267(6) 1 d PDU G 2
Cl1U Cl 1.9078(16) 0.1614(15) 0.8401(9) 0.087(5) Uani 0.188(5) 1 d PDU H 3
C1U C 1.834(2) 0.1093(16) 0.7651(14) 0.075(4) Uani 0.188(5) 1 d PDU H 3
H1U1 H 1.8802 0.0765 0.7357 0.091 Uiso 0.188(5) 1 calc PR H 3
H1U2 H 1.7792 0.0671 0.7783 0.091 Uiso 0.188(5) 1 calc PR H 3
Cl2U Cl 1.7741(8) 0.1948(7) 0.7201(7) 0.097(3) Uani 0.188(5) 1 d PDU H 3
Cl1V Cl 1.8625(10) 0.2908(9) 0.7576(9) 0.059(4) Uani 0.089(4) 1 d PDU I 4
C1V C 1.822(10) 0.240(2) 0.675(2) 0.075(5) Uani 0.089(4) 1 d PDU I 4
H1V1 H 1.8703 0.2548 0.6405 0.090 Uiso 0.089(4) 1 calc PR I 4
H1V2 H 1.7484 0.2547 0.6570 0.090 Uiso 0.089(4) 1 calc PR I 4
Cl2V Cl 1.829(2) 0.1294(15) 0.6954(19) 0.082(5) Uani 0.089(4) 1 d PDU I 4

loop_
_atom_site_aniso_label
_atom_site_aniso_U_11
_atom_site_aniso_U_22
_atom_site_aniso_U_33
_atom_site_aniso_U_23
_atom_site_aniso_U_13
_atom_site_aniso_U_12
Mo1 0.02967(16) 0.01935(14) 0.02204(14) 0.00089(10) -0.00320(10) 0.00327(10)
C1 0.036(4) 0.021(6) 0.026(4) 0.002(3) -0.003(3) 0.006(3)
C2 0.041(5) 0.021(3) 0.024(4) 0.000(3) -0.009(3) -0.002(3)
C3 0.061(7) 0.034(5) 0.035(8) 0.013(4) -0.012(5) -0.013(4)
C4 0.050(5) 0.031(5) 0.042(6) 0.001(4) -0.021(4) 0.013(4)
C41 0.042(6) 0.028(3) 0.022(4) 0.001(3) 0.002(5) -0.004(3)
C42 0.045(5) 0.033(4) 0.027(3) -0.004(3) -0.005(4) -0.002(3)
C43 0.045(5) 0.037(5) 0.040(5) -0.005(4) -0.004(4) -0.010(4)
C44 0.046(7) 0.026(4) 0.039(5) -0.006(4) 0.002(5) -0.006(4)
C45 0.045(6) 0.035(4) 0.035(5) -0.005(3) 0.009(6) 0.001(4)
C46 0.037(6) 0.035(4) 0.033(4) -0.009(4) 0.005(6) -0.008(4)
C1A 0.054(11) 0.014(9) 0.021(7) 0.000(6) -0.001(7) -0.008(9)
C2A 0.045(11) 0.040(9) 0.030(8) 0.010(7) -0.006(7) -0.006(7)
C3A 0.062(14) 0.054(16) 0.009(7) 0.002(9) -0.009(9) -0.022(12)
C4A 0.050(12) 0.037(13) 0.025(9) 0.000(9) -0.012(9) -0.014(9)
C41A 0.038(11) 0.039(9) 0.021(8) -0.008(9) 0.004(9) -0.017(7)
C42A 0.045(11) 0.052(11) 0.051(12) -0.005(11) 0.006(10) -0.007(8)
C43A 0.057(13) 0.041(12) 0.059(12) -0.003(11) -0.015(11) -0.019(9)
C44A 0.056(15) 0.047(10) 0.045(13) -0.001(10) 0.015(12) -0.012(9)
C45A 0.056(13) 0.042(9) 0.035(11) -0.003(8) 0.017(13) -0.012(9)
C46A 0.045(11) 0.043(8) 0.031(9) 0.000(7) 0.018(12) 0.001(8)
N1 0.0201(13) 0.0212(13) 0.0321(14) 0.0003(11) -0.0065(11) 0.0006(10)
C11 0.0244(16) 0.0230(16) 0.0355(18) -0.0034(13) -0.0017(13) 0.0079(13)
C12 0.0266(18) 0.040(2) 0.042(2) -0.0103(16) -0.0009(15) 0.0051(15)
Cl1 0.0333(5) 0.0531(6) 0.0523(6) -0.0192(5) -0.0034(4) -0.0082(4)
C13 0.034(2) 0.075(3) 0.038(2) -0.016(2) -0.0016(17) 0.009(2)
C14 0.039(2) 0.078(3) 0.037(2) -0.003(2) 0.0086(18) 0.012(2)
C15 0.032(2) 0.046(2) 0.045(2) 0.0013(18) 0.0068(16) 0.0073(17)
C16 0.0264(17) 0.0303(18) 0.0399(19) -0.0001(15) -0.0020(14) 0.0064(14)
Cl2 0.0308(5) 0.0386(5) 0.0461(5) -0.0041(4) -0.0025(4) -0.0064(4)
C8 0.033(2) 0.032(2) 0.072(3) 0.009(2) -0.0001(19) 0.0121(16)
C5 0.0237(16) 0.0219(16) 0.048(2) 0.0034(14) -0.0111(15) 0.0010(13)
C6 0.0320(18) 0.0258(17) 0.043(2) 0.0108(15) -0.0119(15) 0.0013(14)
C7 0.0325(18) 0.0235(16) 0.0320(18) 0.0053(13) -0.0107(14) -0.0029(14)
C9 0.042(2) 0.0311(19) 0.038(2) 0.0106(15) -0.0068(16) -0.0025(16)
N2 0.0262(14) 0.0271(14) 0.0280(14) 0.0048(11) -0.0038(11) 0.0022(11)
C21 0.027(3) 0.036(4) 0.024(4) 0.017(5) -0.003(3) 0.001(3)
C22 0.027(3) 0.038(5) 0.029(4) 0.014(5) -0.007(3) -0.007(3)
Cl3 0.042(2) 0.0334(17) 0.0536(12) 0.0032(12) -0.0061(15) -0.0131(13)
C23 0.035(4) 0.056(6) 0.037(4) 0.017(5) -0.007(3) -0.012(4)
C24 0.026(4) 0.070(8) 0.039(5) 0.022(5) 0.004(3) -0.004(4)
C25 0.033(4) 0.060(6) 0.034(5) 0.014(4) 0.010(3) 0.012(4)
C26 0.033(3) 0.041(4) 0.022(5) 0.005(3) 0.002(3) 0.000(3)
Cl4 0.0438(17) 0.0310(19) 0.0329(16) -0.0011(12) 0.0077(13) 0.0086(12)
C21A 0.029(6) 0.029(7) 0.026(9) 0.008(10) 0.006(6) -0.006(5)
C22A 0.031(6) 0.032(8) 0.036(8) 0.007(10) 0.005(6) 0.006(5)
Cl3A 0.034(4) 0.037(4) 0.047(3) -0.006(3) 0.000(3) -0.009(2)
C23A 0.024(6) 0.037(9) 0.042(9) 0.020(9) 0.003(6) -0.010(6)
C24A 0.025(7) 0.051(11) 0.055(12) 0.025(9) 0.016(7) 0.007(6)
C25A 0.044(7) 0.043(9) 0.032(10) 0.012(7) 0.019(7) 0.005(6)
C26A 0.029(6) 0.039(7) 0.025(10) 0.002(7) 0.001(6) 0.009(5)
Cl4A 0.053(5) 0.025(3) 0.035(4) 0.000(2) 0.010(4) 0.011(3)
N3 0.023(4) 0.022(5) 0.020(3) -0.003(3) 0.001(3) 0.006(3)
C31 0.030(5) 0.027(4) 0.027(4) 0.007(3) 0.005(3) 0.006(3)
C32 0.036(4) 0.031(4) 0.027(3) 0.005(3) -0.002(3) 0.007(3)
C321 0.034(4) 0.027(4) 0.029(4) 0.002(3) -0.006(3) 0.001(3)
C322 0.044(5) 0.047(7) 0.038(4) 0.013(4) 0.002(3) 0.000(4)
C323 0.069(6) 0.040(5) 0.036(4) -0.010(4) -0.023(4) 0.004(4)
C33 0.050(5) 0.062(6) 0.041(5) 0.022(4) -0.011(4) -0.004(5)
C34 0.062(6) 0.084(8) 0.056(6) 0.046(6) -0.016(5) -0.009(6)
C35 0.051(6) 0.072(8) 0.056(6) 0.042(6) -0.005(4) -0.018(5)
C36 0.028(4) 0.045(6) 0.044(5) 0.019(4) 0.001(4) 0.002(4)
C361 0.029(5) 0.034(5) 0.049(5) 0.021(4) 0.002(3) -0.003(4)
C362 0.038(5) 0.030(5) 0.068(5) 0.001(4) 0.001(4) 0.002(4)
C363 0.026(5) 0.068(7) 0.066(6) 0.025(5) 0.001(4) -0.008(5)
N3A 0.035(11) 0.013(8) 0.033(10) 0.005(8) 0.000(6) 0.005(7)
C31A 0.025(8) 0.044(14) 0.034(10) 0.012(10) -0.004(7) 0.010(7)
C32A 0.031(7) 0.064(13) 0.044(11) 0.028(10) 0.006(7) -0.001(8)
C324 0.036(8) 0.057(14) 0.040(11) 0.020(10) -0.009(7) 0.002(9)
C325 0.043(11) 0.09(2) 0.049(14) 0.016(11) 0.003(9) -0.009(13)
C326 0.029(9) 0.07(2) 0.083(18) 0.035(14) 0.012(10) 0.009(12)
C33A 0.034(8) 0.090(15) 0.064(14) 0.054(12) -0.003(8) 0.013(9)
C34A 0.049(10) 0.091(16) 0.095(18) 0.075(14) 0.000(11) 0.011(11)
C35A 0.039(10) 0.064(12) 0.075(15) 0.037(11) 0.005(8) 0.019(8)
C36A 0.036(10) 0.030(9) 0.051(12) 0.024(8) 0.011(8) 0.011(7)
C364 0.027(9) 0.037(11) 0.054(10) -0.003(8) 0.002(7) 0.007(7)
C365 0.12(3) 0.035(13) 0.069(12) 0.001(8) 0.006(16) 0.03(2)
C366 0.047(14) 0.10(2) 0.12(2) 0.046(16) 0.034(13) 0.005(15)
B1 0.0178(16) 0.0230(16) 0.0216(16) -0.0029(13) -0.0024(12) 0.0022(13)
C51 0.0191(14) 0.0255(16) 0.0215(14) -0.0060(12) -0.0020(11) -0.0006(12)
C52 0.0299(17) 0.0290(17) 0.0248(16) -0.0013(13) -0.0003(13) 0.0005(14)
C53 0.048(2) 0.0323(19) 0.0287(18) 0.0025(14) -0.0029(16) -0.0091(16)
C57 0.080(3) 0.043(2) 0.047(3) 0.017(2) -0.007(2) -0.007(2)
F1 0.088(6) 0.059(9) 0.123(14) 0.057(9) -0.023(6) 0.007(5)
F2 0.183(12) 0.092(7) 0.040(5) 0.036(4) -0.004(5) -0.004(7)
F3 0.148(16) 0.029(5) 0.086(7) 0.005(4) -0.043(8) -0.006(6)
F1A 0.143(13) 0.109(13) 0.157(15) 0.109(12) 0.060(12) 0.039(10)
F2A 0.109(12) 0.045(8) 0.098(11) -0.011(8) -0.052(8) 0.025(7)
F3A 0.097(7) 0.055(7) 0.071(8) 0.012(6) -0.056(6) 0.004(6)
C54 0.048(2) 0.050(2) 0.031(2) 0.0001(17) 0.0089(17) -0.0210(19)
C55 0.0312(19) 0.049(2) 0.039(2) -0.0083(17) 0.0090(16) -0.0123(16)
C58 0.035(2) 0.105(4) 0.060(3) -0.017(3) 0.021(2) -0.029(3)
F4 0.0279(18) 0.093(3) 0.076(3) -0.038(3) 0.0172(18) -0.0014(19)
F5 0.058(4) 0.223(9) 0.226(8) 0.149(8) 0.083(5) 0.063(5)
F6 0.033(3) 0.174(7) 0.102(3) -0.085(4) 0.007(2) 0.015(3)
F4A 0.0279(18) 0.093(3) 0.076(3) -0.038(3) 0.0172(18) -0.0014(19)
F5A 0.058(4) 0.223(9) 0.226(8) 0.149(8) 0.083(5) 0.063(5)
F6A 0.033(3) 0.174(7) 0.102(3) -0.085(4) 0.007(2) 0.015(3)
C56 0.0203(16) 0.0334(18) 0.0322(18) -0.0047(14) -0.0005(13) -0.0029(13)
C61 0.0169(14) 0.0231(15) 0.0268(15) -0.0024(12) -0.0024(12) 0.0023(12)
C62 0.0287(17) 0.0244(16) 0.0251(16) -0.0028(12) 0.0015(13) 0.0015(13)
C63 0.039(2) 0.0268(17) 0.0313(17) 0.0002(13) 0.0011(15) 0.0034(15)
C67 0.090(4) 0.029(2) 0.040(2) 0.0022(17) 0.009(2) 0.008(2)
F7 0.099(4) 0.093(4) 0.066(3) 0.046(3) -0.004(3) -0.025(3)
F8 0.134(5) 0.041(3) 0.029(2) 0.0107(17) -0.035(3) -0.031(3)
F9 0.250(10) 0.050(4) 0.046(3) 0.015(2) 0.018(5) 0.074(5)
F7A 0.099(4) 0.093(4) 0.066(3) 0.046(3) -0.004(3) -0.025(3)
F8A 0.134(5) 0.041(3) 0.029(2) 0.0107(17) -0.035(3) -0.031(3)
F9A 0.250(10) 0.050(4) 0.046(3) 0.015(2) 0.018(5) 0.074(5)
C64 0.041(2) 0.0216(16) 0.0365(19) -0.0047(14) 0.0005(16) 0.0059(15)
C65 0.0322(18) 0.0271(17) 0.0284(16) -0.0064(13) -0.0002(14) 0.0038(14)
C68 0.056(2) 0.0269(18) 0.0318(19) -0.0067(14) 0.0029(17) 0.0055(17)
F10 0.097(8) 0.062(6) 0.031(4) -0.018(3) -0.020(5) 0.035(6)
F11 0.084(5) 0.087(9) 0.030(5) -0.016(5) 0.024(4) -0.032(5)
F12 0.070(5) 0.028(4) 0.040(5) -0.013(3) 0.002(4) 0.007(4)
F10A 0.074(5) 0.064(7) 0.036(8) -0.007(5) 0.029(5) 0.011(5)
F11A 0.094(12) 0.053(7) 0.047(9) -0.028(6) 0.024(8) -0.033(8)
F12A 0.142(16) 0.051(7) 0.024(4) -0.012(3) -0.014(8) 0.040(9)
C66 0.0249(16) 0.0271(16) 0.0242(15) -0.0023(12) -0.0007(12) 0.0032(13)
C71 0.0200(14) 0.0185(14) 0.0247(15) -0.0034(11) -0.0020(11) 0.0021(11)
C72 0.0237(16) 0.0270(16) 0.0244(16) -0.0030(12) -0.0018(12) 0.0003(13)
C73 0.0227(16) 0.0315(18) 0.0336(18) -0.0035(14) -0.0063(13) 0.0015(13)
C77 0.0281(19) 0.059(3) 0.038(2) -0.0003(18) -0.0088(16) 0.0014(18)
F13 0.044(5) 0.091(5) 0.055(5) 0.031(5) -0.001(3) 0.031(3)
F14 0.038(5) 0.075(5) 0.024(4) -0.001(3) -0.009(3) -0.002(4)
F15 0.055(6) 0.099(6) 0.047(5) 0.021(5) -0.028(4) -0.043(5)
F13A 0.038(9) 0.091(16) 0.043(8) -0.014(9) -0.014(6) 0.005(9)
F14A 0.019(6) 0.134(12) 0.064(11) -0.032(10) -0.016(5) -0.004(7)
F15A 0.146(19) 0.076(8) 0.060(11) -0.027(9) -0.057(12) 0.061(10)
C74 0.0180(15) 0.0334(19) 0.044(2) -0.0043(15) 0.0007(14) 0.0009(14)
C75 0.0234(16) 0.0249(16) 0.0348(18) -0.0059(13) 0.0058(13) -0.0003(13)
C78 0.0317(19) 0.041(2) 0.045(2) -0.0066(17) 0.0092(16) 0.0008(16)
F16 0.044(2) 0.143(5) 0.043(2) 0.014(2) 0.0189(16) 0.008(2)
F17 0.109(4) 0.0339(19) 0.080(3) 0.0011(18) 0.062(3) 0.015(2)
F18 0.059(2) 0.061(2) 0.061(2) -0.0197(18) 0.0373(19) -0.0259(19)
F16A 0.044(2) 0.143(5) 0.043(2) 0.014(2) 0.0189(16) 0.008(2)
F17A 0.109(4) 0.0339(19) 0.080(3) 0.0011(18) 0.062(3) 0.015(2)
F18A 0.059(2) 0.061(2) 0.061(2) -0.0197(18) 0.0373(19) -0.0259(19)
C76 0.0235(15) 0.0213(15) 0.0251(15) -0.0025(12) -0.0001(12) 0.0010(12)
C81 0.0194(14) 0.0204(14) 0.0222(14) 0.0002(11) 0.0001(11) 0.0015(11)
C82 0.0196(15) 0.0245(15) 0.0231(15) -0.0002(12) -0.0003(11) 0.0033(12)
C83 0.0199(15) 0.0284(16) 0.0230(15) 0.0040(12) -0.0023(12) -0.0006(12)
C87 0.0251(17) 0.0372(19) 0.0289(17) 0.0029(14) -0.0060(13) 0.0019(14)
F19 0.049(6) 0.050(5) 0.066(7) -0.015(5) -0.039(5) 0.016(4)
F20 0.018(3) 0.073(7) 0.057(5) 0.025(4) 0.000(4) 0.010(4)
F21 0.034(4) 0.042(3) 0.041(6) 0.012(3) -0.008(4) 0.008(3)
F19A 0.019(6) 0.099(16) 0.030(5) 0.006(6) 0.001(4) 0.011(7)
F20A 0.025(5) 0.054(8) 0.041(10) 0.024(8) -0.004(6) 0.003(6)
F21A 0.030(5) 0.049(5) 0.048(7) 0.009(5) -0.020(5) -0.014(5)
C84 0.0245(16) 0.0280(16) 0.0201(15) -0.0003(12) -0.0010(12) -0.0047(13)
C85 0.0225(15) 0.0208(15) 0.0249(15) -0.0015(12) 0.0033(12) -0.0025(12)
C88 0.0333(18) 0.0266(17) 0.0258(16) -0.0052(13) 0.0041(13) -0.0003(14)
F22 0.0292(11) 0.0379(12) 0.0430(12) -0.0078(9) 0.0122(9) 0.0013(9)
F23 0.0503(14) 0.0506(14) 0.0327(12) -0.0198(10) -0.0022(10) 0.0078(11)
F24 0.0582(15) 0.0234(10) 0.0521(14) 0.0017(9) 0.0241(12) 0.0052(10)
C86 0.0187(15) 0.0242(15) 0.0249(15) 0.0007(12) -0.0018(12) 0.0027(12)
Cl1S 0.107(8) 0.102(4) 0.072(3) 0.026(3) 0.018(4) 0.042(5)
C1S 0.065(6) 0.058(5) 0.073(5) 0.017(5) 0.022(6) 0.018(5)
Cl2S 0.054(2) 0.070(2) 0.126(3) 0.051(2) 0.009(2) 0.0140(16)
Cl1T 0.089(13) 0.090(7) 0.086(6) 0.035(6) 0.056(7) 0.033(8)
C1T 0.076(7) 0.061(6) 0.085(6) 0.015(5) 0.014(6) 0.013(6)
Cl2T 0.079(5) 0.077(5) 0.087(4) 0.010(3) 0.005(3) 0.034(4)
Cl1U 0.122(13) 0.078(6) 0.072(5) 0.037(5) 0.037(6) 0.027(9)
C1U 0.076(8) 0.065(8) 0.095(8) 0.022(6) 0.034(7) 0.019(7)
Cl2U 0.072(5) 0.077(6) 0.143(7) 0.024(5) 0.006(5) 0.015(4)
Cl1V 0.040(7) 0.049(7) 0.089(8) 0.023(6) 0.007(6) -0.003(5)
C1V 0.073(11) 0.062(8) 0.093(9) 0.011(9) 0.010(10) 0.020(10)
Cl2V 0.068(9) 0.056(7) 0.124(12) 0.010(8) 0.021(10) 0.004(8)

loop_
_atom_type_symbol
_atom_type_description
_atom_type_scat_dispersion_real
_atom_type_scat_dispersion_imag
_atom_type_scat_source
C C 0.0033 0.0016 'International Tables Vol C Tables 4.2.6.8 and 6.1.1.4'
H H 0.0000 0.0000 'International Tables Vol C Tables 4.2.6.8 and 6.1.1.4'
B B 0.0013 0.0007 'International Tables Vol C Tables 4.2.6.8 and 6.1.1.4'
N N 0.0061 0.0033 'International Tables Vol C Tables 4.2.6.8 and 6.1.1.4'
F F 0.0171 0.0103 'International Tables Vol C Tables 4.2.6.8 and 6.1.1.4'
Cl Cl 0.1484 0.1585 'International Tables Vol C Tables 4.2.6.8 and 6.1.1.4'
Mo Mo -1.6832 0.6857 'International Tables Vol C Tables 4.2.6.8 and 6.1.1.4'

loop_
_geom_angle_atom_site_label_1
_geom_angle_atom_site_label_2
_geom_angle_atom_site_label_3
_geom_angle
N3 Mo1 N3A 5(3)
N3 Mo1 C1A 97.9(14)
N3A Mo1 C1A 93(2)
N3 Mo1 C1 102.1(10)
N3A Mo1 C1 97.1(17)
C1A Mo1 C1 7.1(17)
N3 Mo1 N2 134.8(7)
N3A Mo1 N2 139.6(15)
C1A Mo1 N2 126.3(13)
C1 Mo1 N2 122.9(6)
N3 Mo1 N1 96.4(9)
N3A Mo1 N1 99(2)
C1A Mo1 N1 102.2(13)
C1 Mo1 N1 96.0(6)
N2 Mo1 N1 84.47(11)
N3 Mo1 Cl4A 94.4(10)
N3A Mo1 Cl4A 93(2)
C1A Mo1 Cl4A 87.6(14)
C1 Mo1 Cl4A 92.9(7)
N2 Mo1 Cl4A 79.9(3)
N1 Mo1 Cl4A 164.3(3)
N3 Mo1 Cl4 94.1(9)
N3A Mo1 Cl4 94(2)
C1A Mo1 Cl4 96.3(13)
C1 Mo1 Cl4 101.5(6)
N2 Mo1 Cl4 73.88(18)
N1 Mo1 Cl4 157.27(18)
Cl4A Mo1 Cl4 8.7(3)
C2 C1 Mo1 135.3(14)
C41 C2 C1 105.2(9)
C41 C2 C3 109.9(10)
C1 C2 C3 112.3(10)
C41 C2 C4 112.6(9)
C1 C2 C4 107.3(9)
C3 C2 C4 109.6(10)
C46 C41 C42 117.6(7)
C46 C41 C2 119.4(8)
C42 C41 C2 122.9(8)
C43 C42 C41 120.8(8)
C44 C43 C42 120.9(8)
C45 C44 C43 119.1(7)
C44 C45 C46 119.6(8)
C41 C46 C45 121.9(8)
C2A C1A Mo1 131(3)
C41A C2A C4A 113.9(18)
C41A C2A C1A 105.6(19)
C4A C2A C1A 107.8(19)
C41A C2A C3A 111(2)
C4A C2A C3A 107.9(19)
C1A C2A C3A 111(2)
C46A C41A C42A 118.9(16)
C46A C41A C2A 118.0(18)
C42A C41A C2A 122.9(19)
C43A C42A C41A 120.8(18)
C44A C43A C42A 120.3(19)
C43A C44A C45A 119.9(19)
C44A C45A C46A 120(2)
C41A C46A C45A 119.8(19)
C5 N1 C11 118.7(3)
C5 N1 Mo1 122.1(3)
C11 N1 Mo1 118.80(19)
C16 C11 C12 117.5(3)
C16 C11 N1 123.0(3)
C12 C11 N1 119.4(3)
C13 C12 C11 121.4(4)
C13 C12 Cl1 119.7(3)
C11 C12 Cl1 118.9(3)
C12 C13 C14 119.4(4)
C15 C14 C13 120.8(4)
C14 C15 C16 119.0(4)
C15 C16 C11 121.9(3)
C15 C16 Cl2 119.0(3)
C11 C16 Cl2 119.1(3)
N1 C5 C6 121.6(3)
N1 C5 C8 120.4(4)
C6 C5 C8 117.9(3)
C7 C6 C5 125.8(3)
N2 C7 C6 122.0(3)
N2 C7 C9 119.3(3)
C6 C7 C9 118.6(3)
C7 N2 C21 118.8(9)
C7 N2 C21A 128(2)
C21 N2 C21A 11.4(11)
C7 N2 Mo1 117.9(2)
C21 N2 Mo1 122.9(7)
C21A N2 Mo1 112.5(16)
C22 C21 C26 115.8(6)
C22 C21 N2 126.2(8)
C26 C21 N2 117.1(7)
C23 C22 C21 121.7(7)
C23 C22 Cl3 118.0(6)
C21 C22 Cl3 120.3(6)
C24 C23 C22 119.6(8)
C23 C24 C25 121.3(7)
C24 C25 C26 117.7(7)
C25 C26 C21 123.7(7)
C25 C26 Cl4 120.9(7)
C21 C26 Cl4 115.4(6)
C26 Cl4 Mo1 97.2(3)
C26A C21A C22A 116.7(12)
C26A C21A N2 120.5(13)
C22A C21A N2 122.8(13)
C23A C22A C21A 122.2(13)
C23A C22A Cl3A 118.0(12)
C21A C22A Cl3A 119.6(12)
C24A C23A C22A 118.4(13)
C25A C24A C23A 121.0(14)
C26A C25A C24A 119.2(14)
C25A C26A C21A 122.4(13)
C25A C26A Cl4A 118.7(12)
C21A C26A Cl4A 118.3(12)
C26A Cl4A Mo1 93.7(7)
C31 N3 Mo1 166.2(15)
N3 C31 C32 121.3(10)
N3 C31 C36 116.1(9)
C32 C31 C36 122.6(7)
C33 C32 C31 117.3(8)
C33 C32 C321 119.8(8)
C31 C32 C321 122.9(8)
C32 C321 C322 111.1(10)
C32 C321 C323 110.5(9)
C322 C321 C323 110.0(8)
C32 C33 C34 120.9(9)
C35 C34 C33 121.4(9)
C34 C35 C36 120.5(9)
C35 C36 C31 117.2(8)
C35 C36 C361 121.7(8)
C31 C36 C361 121.1(8)
C36 C361 C362 110.8(10)
C36 C361 C363 113.8(8)
C362 C361 C363 108.9(9)
C31A N3A Mo1 165(3)
N3A C31A C36A 116.3(19)
N3A C31A C32A 121(2)
C36A C31A C32A 122.5(15)
C33A C32A C31A 117.7(15)
C33A C32A C324 117.6(17)
C31A C32A C324 124.5(17)
C325 C324 C32A 112(2)
C325 C324 C326 111.4(19)
C32A C324 C326 110(2)
C34A C33A C32A 119.2(17)
C35A C34A C33A 122.7(18)
C34A C35A C36A 120.4(19)
C35A C36A C31A 116.8(18)
C35A C36A C364 120.2(18)
C31A C36A C364 122.5(17)
C36A C364 C365 110(2)
C36A C364 C366 113(2)
C365 C364 C366 114(2)
C51 B1 C61 111.6(3)
C51 B1 C71 113.2(2)
C61 B1 C71 104.1(2)
C51 B1 C81 104.2(2)
C61 B1 C81 112.1(2)
C71 B1 C81 111.8(2)
C52 C51 C56 115.8(3)
C52 C51 B1 123.3(3)
C56 C51 B1 120.5(3)
C53 C52 C51 121.6(3)
C54 C53 C52 120.9(4)
C54 C53 C57 120.1(4)
C52 C53 C57 118.9(4)
F3 C57 F2 108.7(13)
F3 C57 F3A 117.7(19)
F2 C57 F3A 87.3(14)
F3 C57 F2A 17(2)
F2 C57 F2A 119.6(19)
F3A C57 F2A 103.8(15)
F3 C57 F1A 90(2)
F2 C57 F1A 23.1(17)
F3A C57 F1A 108.2(14)
F2A C57 F1A 103.8(16)
F3 C57 F1 106.5(13)
F2 C57 F1 102.9(10)
F3A C57 F1 16.7(17)
F2A C57 F1 90.9(18)
F1A C57 F1 122.3(14)
F3 C57 C53 112.0(12)
F2 C57 C53 114.1(10)
F3A C57 C53 114.6(13)
F2A C57 C53 113.9(14)
F1A C57 C53 111.8(10)
F1 C57 C53 112.0(10)
C53 C54 C55 118.5(4)
C54 C55 C56 120.6(4)
C54 C55 C58 121.3(4)
C56 C55 C58 118.1(4)
F5A C58 F5 124.8(8)
F5A C58 F4 70.8(11)
F5 C58 F4 105.1(8)
F5A C58 F6 32.5(9)
F5 C58 F6 102.9(7)
F4 C58 F6 99.1(6)
F5A C58 F6A 134.2(11)
F5 C58 F6A 48.0(7)
F4 C58 F6A 70.1(6)
F6 C58 F6A 139.6(6)
F5A C58 F4A 107.4(10)
F5 C58 F4A 45.3(7)
F4 C58 F4A 144.4(5)
F6 C58 F4A 75.1(6)
F6A C58 F4A 91.4(7)
F5A C58 C55 111.8(7)
F5 C58 C55 119.3(6)
F4 C58 C55 113.0(4)
F6 C58 C55 114.9(4)
F6A C58 C55 104.8(5)
F4A C58 C55 100.8(5)
C55 C56 C51 122.5(3)
C62 C61 C66 115.6(3)
C62 C61 B1 122.3(3)
C66 C61 B1 121.8(3)
C63 C62 C61 122.3(3)
C64 C63 C62 121.0(3)
C64 C63 C67 119.3(3)
C62 C63 C67 119.7(3)
F8A C67 F8 121.7(6)
F8A C67 F9 49.1(6)
F8 C67 F9 118.5(7)
F8A C67 F9A 108.9(8)
F8 C67 F9A 22.9(9)
F9 C67 F9A 127.0(6)
F8A C67 F7 54.8(5)
F8 C67 F7 100.7(6)
F9 C67 F7 103.8(7)
F9A C67 F7 77.9(8)
F8A C67 F7A 98.7(6)
F8 C67 F7A 73.5(6)
F9 C67 F7A 55.1(6)
F9A C67 F7A 93.8(8)
F7 C67 F7A 145.7(5)
F8A C67 C63 121.5(4)
F8 C67 C63 115.1(5)
F9 C67 C63 112.7(5)
F9A C67 C63 118.4(6)
F7 C67 C63 103.1(4)
F7A C67 C63 109.9(4)
C63 C64 C65 117.8(3)
C64 C65 C66 121.1(3)
C64 C65 C68 119.2(3)
C66 C65 C68 119.7(3)
F11A C68 F11 113.9(16)
F11A C68 F12A 111.0(13)
F11 C68 F12A 83.9(13)
F11A C68 F12 11(2)
F11 C68 F12 107.0(12)
F12A C68 F12 119.8(17)
F11A C68 F10 92.5(15)
F11 C68 F10 109.3(8)
F12A C68 F10 26.7(13)
F12 C68 F10 103.0(11)
F11A C68 F10A 104.5(14)
F11 C68 F10A 18.0(13)
F12A C68 F10A 101.8(14)
F12 C68 F10A 95.6(15)
F10 C68 F10A 126.5(10)
F11A C68 C65 114.0(13)
F11 C68 C65 115.0(8)
F12A C68 C65 115.7(10)
F12 C68 C65 112.1(10)
F10 C68 C65 109.8(8)
F10A C68 C65 108.5(10)
C65 C66 C61 122.2(3)
C76 C71 C72 115.8(3)
C76 C71 B1 122.4(3)
C72 C71 B1 121.6(3)
C73 C72 C71 122.0(3)
C74 C73 C72 120.8(3)
C74 C73 C77 118.7(3)
C72 C73 C77 120.5(3)
F13 C77 F14A 95.0(16)
F13 C77 F13A 112(2)
F14A C77 F13A 105.3(19)
F13 C77 F14 107.1(9)
F14A C77 F14 112.7(17)
F13A C77 F14 8(3)
F13 C77 F15A 11.6(19)
F14A C77 F15A 106.3(15)
F13A C77 F15A 105.5(18)
F14 C77 F15A 99.7(18)
F13 C77 F15 107.2(7)
F14A C77 F15 12.4(18)
F13A C77 F15 98(2)
F14 C77 F15 105.5(10)
F15A C77 F15 118.3(16)
F13 C77 C73 114.1(6)
F14A C77 C73 114.4(13)
F13A C77 C73 114.3(17)
F14 C77 C73 112.2(8)
F15A C77 C73 110.3(10)
F15 C77 C73 110.2(6)
C73 C74 C75 118.3(3)
C74 C75 C76 120.8(3)
C74 C75 C78 119.0(3)
C76 C75 C78 120.2(3)
F17A C78 F17 132.7(6)
F17A C78 F16A 118.0(9)
F17 C78 F16A 43.3(6)
F17A C78 F16 50.9(7)
F17 C78 F16 106.6(4)
F16A C78 F16 134.7(5)
F17A C78 F18 54.5(7)
F17 C78 F18 103.9(4)
F16A C78 F18 67.5(7)
F16 C78 F18 100.6(4)
F17A C78 F18A 108.5(8)
F17 C78 F18A 58.9(5)
F16A C78 F18A 102.1(8)
F16 C78 F18A 58.5(5)
F18 C78 F18A 140.4(5)
F17A C78 C75 112.0(5)
F17 C78 C75 115.3(4)
F16A C78 C75 109.3(5)
F16 C78 C75 115.2(3)
F18 C78 C75 113.6(3)
F18A C78 C75 105.9(4)
C75 C76 C71 122.2(3)
C86 C81 C82 115.5(3)
C86 C81 B1 121.8(3)
C82 C81 B1 122.4(3)
C83 C82 C81 122.0(3)
C84 C83 C82 121.2(3)
C84 C83 C87 120.2(3)
C82 C83 C87 118.5(3)
F20 C87 F20A 114.6(19)
F20 C87 F21A 90.4(12)
F20A C87 F21A 107.7(14)
F20 C87 F19 107.6(9)
F20A C87 F19 91.4(13)
F21A C87 F19 19.7(12)
F20 C87 F21 107.2(11)
F20A C87 F21 14(2)
F21A C87 F21 120.7(12)
F19 C87 F21 105.2(10)
F20 C87 F19A 15.9(18)
F20A C87 F19A 103.5(16)
F21A C87 F19A 105.1(13)
F19 C87 F19A 120.8(14)
F21 C87 F19A 94(2)
F20 C87 C83 113.4(9)
F20A C87 C83 115.1(14)
F21A C87 C83 112.8(11)
F19 C87 C83 112.4(6)
F21 C87 C83 110.5(10)
F19A C87 C83 111.6(13)
C83 C84 C85 118.0(3)
C84 C85 C86 120.4(3)
C84 C85 C88 121.2(3)
C86 C85 C88 118.4(3)
F23 C88 F24 106.7(3)
F23 C88 F22 106.4(3)
F24 C88 F22 104.8(3)
F23 C88 C85 113.4(3)
F24 C88 C85 112.6(3)
F22 C88 C85 112.2(3)
C85 C86 C81 122.8(3)
Cl1S C1S Cl2S 114.0(10)
Cl1T C1T Cl2T 112.0(14)
Cl2U C1U Cl1U 105.3(14)
Cl1V C1V Cl2V 99.1(18)

loop_
_geom_bond_atom_site_label_1
_geom_bond_atom_site_label_2
_geom_bond_distance
Mo1 N3 1.732(7)
Mo1 N3A 1.737(16)
Mo1 C1A 1.90(4)
Mo1 C1 1.925(18)
Mo1 N2 2.066(3)
Mo1 N1 2.109(3)
Mo1 Cl4A 2.520(12)
Mo1 Cl4 2.581(5)
C1 C2 1.534(9)
C2 C41 1.527(9)
C2 C3 1.540(10)
C2 C4 1.540(10)
C41 C46 1.383(10)
C41 C42 1.388(10)
C42 C43 1.385(10)
C43 C44 1.379(10)
C44 C45 1.379(10)
C45 C46 1.395(9)
C1A C2A 1.534(18)
C2A C41A 1.514(17)
C2A C4A 1.532(18)
C2A C3A 1.541(18)
C41A C46A 1.378(18)
C41A C42A 1.384(17)
C42A C43A 1.378(18)
C43A C44A 1.360(19)
C44A C45A 1.377(19)
C45A C46A 1.396(18)
N1 C5 1.325(4)
N1 C11 1.428(4)
C11 C16 1.388(5)
C11 C12 1.394(5)
C12 C13 1.371(6)
C12 Cl1 1.732(4)
C13 C14 1.383(7)
C14 C15 1.373(6)
C15 C16 1.378(5)
C16 Cl2 1.734(4)
C8 C5 1.500(5)
C5 C6 1.414(5)
C6 C7 1.373(5)
C7 N2 1.364(4)
C7 C9 1.508(5)
N2 C21 1.416(8)
N2 C21A 1.418(14)
C21 C22 1.395(9)
C21 C26 1.399(9)
C22 C23 1.391(9)
C22 Cl3 1.720(8)
C23 C24 1.375(11)
C24 C25 1.382(11)
C25 C26 1.383(9)
C26 Cl4 1.764(8)
C21A C26A 1.390(15)
C21A C22A 1.395(15)
C22A C23A 1.394(16)
C22A Cl3A 1.728(14)
C23A C24A 1.381(16)
C24A C25A 1.380(17)
C25A C26A 1.379(15)
C26A Cl4A 1.747(14)
N3 C31 1.388(8)
C31 C32 1.413(9)
C31 C36 1.417(9)
C32 C33 1.383(9)
C32 C321 1.508(9)
C321 C322 1.517(13)
C321 C323 1.537(11)
C33 C34 1.391(11)
C34 C35 1.377(11)
C35 C36 1.396(10)
C36 C361 1.505(10)
C361 C362 1.522(11)
C361 C363 1.538(10)
N3A C31A 1.400(16)
C31A C36A 1.413(17)
C31A C32A 1.416(16)
C32A C33A 1.392(16)
C32A C324 1.504(17)
C324 C325 1.50(2)
C324 C326 1.54(2)
C33A C34A 1.384(19)
C34A C35A 1.366(19)
C35A C36A 1.401(17)
C36A C364 1.497(18)
C364 C365 1.519(18)
C364 C366 1.531(19)
B1 C51 1.632(5)
B1 C61 1.636(4)
B1 C71 1.640(4)
B1 C81 1.641(4)
C51 C52 1.398(4)
C51 C56 1.399(4)
C52 C53 1.393(5)
C53 C54 1.379(6)
C53 C57 1.488(6)
C57 F3 1.306(12)
C57 F2 1.319(11)
C57 F3A 1.321(13)
C57 F2A 1.331(13)
C57 F1A 1.333(12)
C57 F1 1.334(12)
C54 C55 1.379(6)
C55 C56 1.380(5)
C55 C58 1.521(6)
C58 F5A 1.204(11)
C58 F5 1.245(8)
C58 F4 1.332(7)
C58 F6 1.333(8)
C58 F6A 1.336(10)
C58 F4A 1.446(9)
C61 C62 1.396(4)
C61 C66 1.403(4)
C62 C63 1.391(5)
C63 C64 1.383(5)
C63 C67 1.488(5)
C67 F8A 1.239(7)
C67 F8 1.246(8)
C67 F9 1.277(7)
C67 F9A 1.293(10)
C67 F7 1.444(8)
C67 F7A 1.460(8)
C64 C65 1.386(5)
C65 C66 1.386(5)
C65 C68 1.501(5)
C68 F11A 1.301(13)
C68 F11 1.302(11)
C68 F12A 1.328(12)
C68 F12 1.339(10)
C68 F10 1.345(9)
C68 F10A 1.363(12)
C71 C76 1.394(4)
C71 C72 1.401(4)
C72 C73 1.391(4)
C73 C74 1.381(5)
C73 C77 1.492(5)
C77 F13 1.305(9)
C77 F14A 1.322(14)
C77 F13A 1.329(14)
C77 F14 1.337(9)
C77 F15A 1.357(14)
C77 F15 1.359(8)
C74 C75 1.381(5)
C75 C76 1.389(4)
C75 C78 1.492(5)
C78 F17A 1.201(9)
C78 F17 1.287(5)
C78 F16A 1.315(9)
C78 F16 1.354(6)
C78 F18 1.371(5)
C78 F18A 1.392(8)
C81 C86 1.394(4)
C81 C82 1.404(4)
C82 C83 1.389(4)
C83 C84 1.383(5)
C83 C87 1.496(4)
C87 F20 1.320(10)
C87 F20A 1.329(13)
C87 F21A 1.332(13)
C87 F19 1.337(9)
C87 F21 1.338(10)
C87 F19A 1.349(13)
C84 C85 1.389(4)
C85 C86 1.392(4)
C85 C88 1.492(4)
C88 F23 1.332(4)
C88 F24 1.341(4)
C88 F22 1.346(4)
Cl1S C1S 1.709(14)
C1S Cl2S 1.734(12)
Cl1T C1T 1.736(17)
C1T Cl2T 1.739(16)
Cl1U C1U 1.750(19)
C1U Cl2U 1.743(18)
Cl1V C1V 1.74(2)
C1V Cl2V 1.74(2)
